data_2207023
loop_
_publ_author_name
'Chen, Danlin'
'Lai, Chian Sing'
'Tiekink, Edward R. T.'

_publ_section_title
<i>catena</i>-Poly[[bis(<i>O</i>,<i>O</i>'-dicyclohexyldithiophosphato-\k^2^,<i>S</i>,<i>S</i>')zinc(II)]-\m-1,2-bis(4-pyridylmethylene)hydrazine-\k^2^<i>N</i>:<i>N</i>']
_journal_coeditor_code NG6201
_journal_issue 10
_journal_name_full 'Acta Crystallographica Section E'
_journal_page_first m2052
_journal_page_last m2054
_journal_paper_doi 10.1107/S1600536805029466
_journal_volume 61
_journal_year 2005
_chemical_formula_iupac '[Zn (C12 H22 O2 P S2)2 (C12 H10 N4)]'
_chemical_formula_moiety 'C36 H54 N4 O4 P2 S4 Zn'
_chemical_formula_sum 'C36 H54 N4 O4 P2 S4 Zn'
_chemical_formula_weight 862.38
_chemical_melting_point .377E-305
_chemical_name_systematic
;
catena-Poly[[bis(O,O'-dicyclohexyl dithiophosphato-\k^2^,S,S')zinc(II)]-
\m-1,2-bis(4-pyridylmethylene)hydrazine-\k^2^N:N']
;
_space_group_IT_number 60
_symmetry_cell_setting orthorhombic
_symmetry_space_group_name_Hall '-P 2n 2ab'
_symmetry_space_group_name_H-M 'P b c n'
_atom_sites_solution_hydrogens geom
_atom_sites_solution_primary direct
_atom_sites_solution_secondary difmap
_audit_creation_method SHELXL-97
_cell_angle_alpha 90
_cell_angle_beta 90
_cell_angle_gamma 90
_cell_formula_units_Z 4
_cell_length_a 18.3340(8)
_cell_length_b 12.0404(5)
_cell_length_c 19.1304(8)
_cell_measurement_reflns_used 6234
_cell_measurement_temperature 223(2)
_cell_measurement_theta_max 25.8
_cell_measurement_theta_min 2.4
_cell_volume 4223.0(3)
_computing_cell_refinement 'SAINT (Bruker, 2000)'
_computing_data_collection 'SMART (Bruker, 2000)'
_computing_data_reduction 'SHELXTL (Bruker, 2000)'
_computing_molecular_graphics 'ORTEPII (Johnson, 1976)'
_computing_publication_material SHELXL97
_computing_structure_refinement 'SHELXL97 (Sheldrick, 1997)'
_computing_structure_solution 'PATTY in DIRDIF92 (Beurskens et al., 1992)'
_diffrn_ambient_temperature 223(2)
_diffrn_measured_fraction_theta_full 0.999
_diffrn_measured_fraction_theta_max 0.999
_diffrn_measurement_device_type 'Bruker SMART area-detector'
_diffrn_measurement_method '\f and \w'
_diffrn_radiation_monochromator graphite
_diffrn_radiation_source 'medium-focus sealed tube'
_diffrn_radiation_type MoK\a
_diffrn_radiation_wavelength 0.71069
_diffrn_reflns_av_R_equivalents 0.049
_diffrn_reflns_av_sigmaI/netI 0.032
_diffrn_reflns_limit_h_max 25
_diffrn_reflns_limit_h_min -25
_diffrn_reflns_limit_k_max 16
_diffrn_reflns_limit_k_min -14
_diffrn_reflns_limit_l_max 26
_diffrn_reflns_limit_l_min -26
_diffrn_reflns_number 39717
_diffrn_reflns_theta_full 30.0
_diffrn_reflns_theta_max 30.0
_diffrn_reflns_theta_min 2.0
_diffrn_standards_decay_% 0
_diffrn_standards_number 0
_exptl_absorpt_coefficient_mu 0.896
_exptl_absorpt_correction_T_max 0.792
_exptl_absorpt_correction_T_min 0.565
_exptl_absorpt_correction_type multi-scan
_exptl_absorpt_process_details '(SADABS, Bruker, 2000)'
_exptl_crystal_colour yellow
_exptl_crystal_density_diffrn 1.356
_exptl_crystal_density_method 'not measured'
_exptl_crystal_description block
_exptl_crystal_F_000 1816
_exptl_crystal_size_max 0.52
_exptl_crystal_size_mid 0.36
_exptl_crystal_size_min 0.26
_refine_diff_density_max 0.92
_refine_diff_density_min -0.23
_refine_ls_extinction_method none
_refine_ls_goodness_of_fit_ref 1.10
_refine_ls_hydrogen_treatment constr
_refine_ls_matrix_type full
_refine_ls_number_parameters 253
_refine_ls_number_reflns 6155
_refine_ls_number_restraints 0
_refine_ls_restrained_S_all 1.10
_refine_ls_R_factor_all 0.073
_refine_ls_R_factor_gt 0.057
_refine_ls_shift/su_max 0.000
_refine_ls_shift/su_mean 0.000
_refine_ls_structure_factor_coef Fsqd
_refine_ls_weighting_details 'calc w = 1/[\s^2^(Fo^2^)+(0.0635P)^2^+1.9949P] where P = (Fo^2^+2Fc^2^)/3'
_refine_ls_weighting_scheme calc
_refine_ls_wR_factor_gt 0.128
_refine_ls_wR_factor_ref 0.137
_reflns_number_gt 4886
_reflns_number_total 6155
_reflns_threshold_expression I>2\s(I)
_cod_data_source_file ng6201.cif
_cod_data_source_block I
_cod_database_code 2207023
_cod_database_fobs_code 2207023

loop_
_symmetry_equiv_pos_as_xyz
'x, y, z'
'-x+1/2, -y+1/2, z+1/2'
'x+1/2, -y+1/2, -z'
'-x, y, -z+1/2'
'-x, -y, -z'
'x-1/2, y-1/2, -z-1/2'
'-x-1/2, y-1/2, z'
'x, -y, z-1/2'

loop_
_atom_site_label
_atom_site_fract_x
_atom_site_fract_y
_atom_site_fract_z
_atom_site_U_iso_or_equiv
_atom_site_adp_type
_atom_site_calc_flag
_atom_site_refinement_flags
_atom_site_occupancy
_atom_site_disorder_assembly
_atom_site_disorder_group
_atom_site_type_symbol
Zn 0.5000 0.48584(3) 0.7500 0.03079(11) Uani d S 1 . . Zn
S1 0.36497(4) 0.46900(5) 0.74253(3) 0.03848(15) Uani d . 1 . . S
S2 0.48669(4) 0.33984(6) 0.64643(4) 0.04344(17) Uani d . 1 . . S
P1 0.38187(4) 0.36064(5) 0.66535(3) 0.03481(15) Uani d . 1 . . P
O2 0.33669(12) 0.39099(14) 0.59734(9) 0.0494(5) Uani d . 1 . . O
N1 0.50840(11) 0.61737(16) 0.67173(10) 0.0318(4) Uani d . 1 . . N
N2 0.49444(12) 0.96364(18) 0.52840(12) 0.0424(5) Uani d . 1 . . N
C1 0.36590(15) 0.1762(2) 0.73787(13) 0.0403(6) Uani d . 1 . . C
H1 0.4142 0.2061 0.7513 0.048 Uiso calc R 1 A 1 H
C2 0.3811(3) 0.0635(3) 0.71081(16) 0.0794(13) Uani d . 1 C . C
H2A 0.4216 0.0668 0.6774 0.095 Uiso calc R 1 . . H
H2B 0.3380 0.0354 0.6861 0.095 Uiso calc R 1 . . H
C3 0.4007(3) -0.0156(3) 0.7705(2) 0.0846(14) Uani d . 1 . . C
H3A 0.4096 -0.0899 0.7514 0.102 Uiso calc R 1 B 1 H
H3B 0.4458 0.0099 0.7929 0.102 Uiso calc R 1 B 1 H
C4 0.34220(19) -0.0219(2) 0.82339(17) 0.0552(8) Uani d P 0.50 C 1 C
H4A 0.3517 -0.0807 0.8576 0.066 Uiso calc PR 0.50 C 1 H
H4B 0.2945 -0.0343 0.8017 0.066 Uiso calc PR 0.50 C 1 H
C5 0.3472(7) 0.0960(9) 0.8574(5) 0.081(4) Uani d P 0.50 C 1 C
H5A 0.3150 0.1007 0.8983 0.097 Uiso calc PR 0.50 C 1 H
H5B 0.3973 0.1114 0.8725 0.097 Uiso calc PR 0.50 C 1 H
C6 0.3231(7) 0.1805(10) 0.8009(6) 0.078(4) Uani d P 0.50 C 1 C
H6A 0.3263 0.2556 0.8204 0.093 Uiso calc PR 0.50 C 1 H
H6B 0.2719 0.1665 0.7890 0.093 Uiso calc PR 0.50 C 1 H
O1 0.34203(10) 0.24598(14) 0.68023(9) 0.0419(4) Uani d P 0.50 C 1 O
C4' 0.34220(19) -0.0219(2) 0.82339(17) 0.0552(8) Uani d P 0.50 C 2 C
H4'1 0.3621 -0.0558 0.8659 0.066 Uiso calc PR 0.50 C 2 H
H4'2 0.3037 -0.0710 0.8058 0.066 Uiso calc PR 0.50 C 2 H
C5' 0.3091(5) 0.0863(10) 0.8421(5) 0.060(2) Uani d P 0.50 C 2 C
H5'1 0.3414 0.1236 0.8755 0.072 Uiso calc PR 0.50 C 2 H
H5'2 0.2628 0.0720 0.8660 0.072 Uiso calc PR 0.50 C 2 H
C6' 0.2948(5) 0.1645(9) 0.7827(6) 0.047(2) Uani d P 0.50 C 2 C
H6'1 0.2803 0.2373 0.8009 0.057 Uiso calc PR 0.50 C 2 H
H6'2 0.2550 0.1359 0.7536 0.057 Uiso calc PR 0.50 C 2 H
O1' 0.34203(10) 0.24598(14) 0.68023(9) 0.0419(4) Uani d P 0.50 C 2 O
C7 0.31081(14) 0.50087(19) 0.57852(12) 0.0368(5) Uani d . 1 . . C
H7 0.3010 0.5439 0.6216 0.044 Uiso calc R 1 C . H
C8 0.24043(17) 0.4848(3) 0.53899(16) 0.0518(7) Uani d . 1 C . C
H8A 0.2488 0.4348 0.4993 0.062 Uiso calc R 1 . . H
H8B 0.2042 0.4503 0.5697 0.062 Uiso calc R 1 . . H
C9 0.21125(17) 0.5954(3) 0.51241(16) 0.0589(8) Uani d . 1 . . C
H9A 0.1971 0.6415 0.5524 0.071 Uiso calc R 1 C . H
H9B 0.1675 0.5820 0.4841 0.071 Uiso calc R 1 . . H
C10 0.26649(18) 0.6567(2) 0.46922(16) 0.0571(8) Uani d . 1 C . C
H10A 0.2468 0.7294 0.4559 0.069 Uiso calc R 1 . . H
H10B 0.2764 0.6149 0.4263 0.069 Uiso calc R 1 . . H
C11 0.3371(2) 0.6725(3) 0.50988(18) 0.0626(9) Uani d . 1 . . C
H11A 0.3282 0.7210 0.5501 0.075 Uiso calc R 1 C . H
H11B 0.3734 0.7085 0.4799 0.075 Uiso calc R 1 . . H
C12 0.36655(15) 0.5611(2) 0.53515(16) 0.0486(6) Uani d . 1 C . C
H12A 0.3798 0.5154 0.4947 0.058 Uiso calc R 1 . . H
H12B 0.4106 0.5734 0.5631 0.058 Uiso calc R 1 . . H
C13 0.55511(13) 0.61015(19) 0.61883(12) 0.0355(5) Uani d . 1 . . C
H13 0.5868 0.5488 0.6171 0.043 Uiso calc R 1 . . H
C14 0.55932(14) 0.68874(19) 0.56618(13) 0.0371(5) Uani d . 1 . . C
H14 0.5921 0.6795 0.5289 0.045 Uiso calc R 1 . . H
C15 0.51456(13) 0.78096(19) 0.56927(12) 0.0332(5) Uani d . 1 . . C
C16 0.46576(14) 0.78913(18) 0.62449(12) 0.0349(5) Uani d . 1 . . C
H16 0.4346 0.8508 0.6283 0.042 Uiso calc R 1 . . H
C17 0.46358(14) 0.70568(18) 0.67361(12) 0.0342(5) Uani d . 1 . . C
H17 0.4293 0.7107 0.7100 0.041 Uiso calc R 1 . . H
C18 0.51922(14) 0.8674(2) 0.51543(13) 0.0354(5) Uani d . 1 . . C
H18 0.5403 0.8516 0.4718 0.042 Uiso calc R 1 . . H

loop_
_atom_site_aniso_label
_atom_site_aniso_U_11
_atom_site_aniso_U_22
_atom_site_aniso_U_33
_atom_site_aniso_U_12
_atom_site_aniso_U_13
_atom_site_aniso_U_23
Zn 0.0474(2) 0.02128(18) 0.02365(18) 0.000 0.00074(15) 0.000
S1 0.0513(4) 0.0333(3) 0.0309(3) -0.0008(3) -0.0006(2) -0.0033(2)
S2 0.0554(4) 0.0307(3) 0.0441(4) -0.0004(3) 0.0075(3) 0.0010(3)
P1 0.0529(4) 0.0230(3) 0.0285(3) -0.0013(2) -0.0050(3) 0.0021(2)
O2 0.0852(14) 0.0275(9) 0.0356(9) 0.0066(9) -0.0194(9) -0.0011(7)
N1 0.0499(11) 0.0222(9) 0.0232(8) 0.0018(8) 0.0023(8) 0.0021(7)
N2 0.0629(14) 0.0280(11) 0.0363(11) 0.0016(9) 0.0044(10) 0.0124(9)
C1 0.0527(15) 0.0342(13) 0.0339(12) -0.0116(11) -0.0034(10) 0.0077(10)
C2 0.153(4) 0.0448(18) 0.0405(16) 0.035(2) 0.029(2) 0.0138(14)
C3 0.121(3) 0.067(2) 0.065(2) 0.047(2) 0.040(2) 0.0328(19)
C4 0.070(2) 0.0384(15) 0.0569(18) 0.0004(13) 0.0131(15) 0.0173(13)
C5 0.175(12) 0.041(4) 0.026(3) -0.002(7) 0.019(6) 0.006(3)
C6 0.135(12) 0.034(4) 0.064(7) 0.007(6) 0.043(7) 0.006(4)
O1 0.0560(11) 0.0281(9) 0.0417(9) -0.0068(8) -0.0099(8) 0.0062(7)
C4' 0.070(2) 0.0384(15) 0.0569(18) 0.0004(13) 0.0131(15) 0.0173(13)
C5' 0.080(6) 0.060(5) 0.041(5) -0.001(4) 0.018(4) 0.010(4)
C6' 0.052(4) 0.032(4) 0.057(6) 0.000(3) 0.015(3) 0.005(3)
O1' 0.0560(11) 0.0281(9) 0.0417(9) -0.0068(8) -0.0099(8) 0.0062(7)
C7 0.0546(14) 0.0262(11) 0.0296(11) 0.0069(10) -0.0070(10) -0.0024(9)
C8 0.0555(17) 0.0512(17) 0.0485(15) -0.0079(13) -0.0087(13) 0.0058(13)
C9 0.0550(17) 0.068(2) 0.0537(17) 0.0172(15) -0.0144(14) -0.0047(16)
C10 0.079(2) 0.0377(15) 0.0547(16) 0.0071(14) -0.0267(16) 0.0078(13)
C11 0.079(2) 0.0415(16) 0.068(2) -0.0104(15) -0.0286(17) 0.0169(15)
C12 0.0499(15) 0.0439(15) 0.0519(16) 0.0009(12) -0.0092(12) 0.0051(13)
C13 0.0505(14) 0.0253(11) 0.0307(11) 0.0057(9) 0.0063(10) 0.0038(9)
C14 0.0508(14) 0.0284(12) 0.0322(11) 0.0024(10) 0.0078(10) 0.0060(9)
C15 0.0473(13) 0.0220(10) 0.0303(11) -0.0023(9) -0.0017(9) 0.0056(9)
C16 0.0495(14) 0.0210(10) 0.0343(11) 0.0051(9) 0.0009(10) 0.0024(9)
C17 0.0520(14) 0.0230(10) 0.0277(10) 0.0042(9) 0.0058(10) 0.0017(8)
C18 0.0457(13) 0.0285(11) 0.0319(11) -0.0027(9) 0.0003(9) 0.0084(9)

loop_
_atom_type_symbol
_atom_type_description
_atom_type_scat_dispersion_real
_atom_type_scat_dispersion_imag
_atom_type_scat_source
C C 0.0033 0.0016 'International Tables Vol C Tables 4.2.6.8 and 6.1.1.4'
H H 0.0000 0.0000 'International Tables Vol C Tables 4.2.6.8 and 6.1.1.4'
N N 0.0061 0.0033 'International Tables Vol C Tables 4.2.6.8 and 6.1.1.4'
O O 0.0106 0.0060 'International Tables Vol C Tables 4.2.6.8 and 6.1.1.4'
P P 0.1023 0.0942 'International Tables Vol C Tables 4.2.6.8 and 6.1.1.4'
S S 0.1246 0.1234 'International Tables Vol C Tables 4.2.6.8 and 6.1.1.4'
Zn Zn 0.2839 1.4301 'International Tables Vol C Tables 4.2.6.8 and 6.1.1.4'

loop_
_geom_angle_atom_site_label_1
_geom_angle_atom_site_label_2
_geom_angle_atom_site_label_3
_geom_angle_site_symmetry_1
_geom_angle_site_symmetry_3
_geom_angle
_geom_angle_publ_flag
S1 Zn S2 . . 79.17(2) y
S1 Zn N1 . . 95.15(5) y
S1 Zn S1 . 4_656 170.66(3) y
S1 Zn S2 . 4_656 94.60(2) y
S1 Zn N1 . 4_656 91.62(5) y
S2 Zn N1 . . 88.57(5) y
S2 Zn S2 . 4_656 97.27(3) y
S2 Zn N1 . 4_656 169.43(5) y
N1 Zn N1 4_656 . 87.09(10) y
Zn S1 P1 . . 86.63(3) y
Zn S2 P1 . . 82.46(3) y
S1 P1 S2 . . 111.74(4) y
Zn N1 C13 . . 121.33(15) y
Zn N1 C17 . . 120.79(15) y
C13 N1 C17 . . 117.79(19) y
C18 N2 N2 . 5_676 111.4(3) y
O2 P1 O1' . . 96.16(10) ?
O2 P1 O1 . . 96.16(10) ?
O2 P1 S2 . . 112.83(9) ?
O1' P1 S2 . . 111.77(8) ?
O1 P1 S2 . . 111.77(8) ?
O2 P1 S1 . . 112.06(8) ?
O1' P1 S1 . . 111.38(8) ?
O1 P1 S1 . . 111.38(8) ?
C7 O2 P1 . . 125.79(15) ?
C6 C1 O1' . . 116.7(6) ?
C6 C1 O1 . . 116.7(6) ?
C6 C1 C2 . . 115.4(5) ?
O1' C1 C2 . . 108.8(2) ?
O1 C1 C2 . . 108.8(2) ?
O1' C1 C6' . . 102.5(5) ?
O1 C1 C6' . . 102.5(5) ?
C2 C1 C6' . . 105.4(5) ?
C6 C1 H1 . . 104.9 ?
O1' C1 H1 . . 104.9 ?
O1 C1 H1 . . 104.9 ?
C2 C1 H1 . . 104.9 ?
C6' C1 H1 . . 129.3 ?
C1 C2 C3 . . 110.7(3) ?
C1 C2 H2A . . 109.5 ?
C3 C2 H2A . . 109.5 ?
C1 C2 H2B . . 109.5 ?
C3 C2 H2B . . 109.5 ?
H2A C2 H2B . . 108.1 ?
C4' C3 C2 . . 111.9(3) ?
C4 C3 C2 . . 111.9(3) ?
C4' C3 H3A . . 109.2 ?
C4 C3 H3A . . 109.2 ?
C2 C3 H3A . . 109.2 ?
C4' C3 H3B . . 109.2 ?
C4 C3 H3B . . 109.2 ?
C2 C3 H3B . . 109.2 ?
H3A C3 H3B . . 107.9 ?
C3 C4 C5 . . 101.3(5) ?
C3 C4 H4A . . 111.5 ?
C5 C4 H4A . . 111.5 ?
C3 C4 H4B . . 111.5 ?
C5 C4 H4B . . 111.5 ?
H4A C4 H4B . . 109.3 ?
C6 C5 C4 . . 106.8(7) ?
C6 C5 H5A . . 110.4 ?
C4 C5 H5A . . 110.4 ?
C6 C5 H5B . . 110.4 ?
C4 C5 H5B . . 110.4 ?
H5A C5 H5B . . 108.6 ?
C1 C6 C5 . . 114.0(9) ?
C1 C6 H6A . . 108.8 ?
C5 C6 H6A . . 108.8 ?
C1 C6 H6B . . 108.8 ?
C5 C6 H6B . . 108.8 ?
H6A C6 H6B . . 107.7 ?
C1 O1 P1 . . 120.02(15) ?
C5' C4' C3 . . 114.7(5) ?
C5' C4' H4'1 . . 108.6 ?
C3 C4' H4'1 . . 108.6 ?
C5' C4' H4'2 . . 108.6 ?
C3 C4' H4'2 . . 108.6 ?
H4'1 C4' H4'2 . . 107.6 ?
C4' C5' C6' . . 116.2(8) ?
C4' C5' H5'1 . . 108.2 ?
C6' C5' H5'1 . . 108.2 ?
C4' C5' H5'2 . . 108.2 ?
C6' C5' H5'2 . . 108.2 ?
H5'1 C5' H5'2 . . 107.4 ?
C5' C6' C1 . . 109.0(8) ?
C5' C6' H6'1 . . 109.9 ?
C1 C6' H6'1 . . 109.9 ?
C5' C6' H6'2 . . 109.9 ?
C1 C6' H6'2 . . 109.9 ?
H6'1 C6' H6'2 . . 108.3 ?
C1 O1' P1 . . 120.02(15) ?
O2 C7 C8 . . 106.7(2) ?
O2 C7 C12 . . 110.8(2) ?
C8 C7 C12 . . 111.5(2) ?
O2 C7 H7 . . 109.3 ?
C8 C7 H7 . . 109.3 ?
C12 C7 H7 . . 109.3 ?
C7 C8 C9 . . 110.9(2) ?
C7 C8 H8A . . 109.5 ?
C9 C8 H8A . . 109.5 ?
C7 C8 H8B . . 109.5 ?
C9 C8 H8B . . 109.5 ?
H8A C8 H8B . . 108.1 ?
C8 C9 C10 . . 112.1(3) ?
C8 C9 H9A . . 109.2 ?
C10 C9 H9A . . 109.2 ?
C8 C9 H9B . . 109.2 ?
C10 C9 H9B . . 109.2 ?
H9A C9 H9B . . 107.9 ?
C11 C10 C9 . . 110.7(2) ?
C11 C10 H10A . . 109.5 ?
C9 C10 H10A . . 109.5 ?
C11 C10 H10B . . 109.5 ?
C9 C10 H10B . . 109.5 ?
H10A C10 H10B . . 108.1 ?
C12 C11 C10 . . 110.7(2) ?
C12 C11 H11A . . 109.5 ?
C10 C11 H11A . . 109.5 ?
C12 C11 H11B . . 109.5 ?
C10 C11 H11B . . 109.5 ?
H11A C11 H11B . . 108.1 ?
C7 C12 C11 . . 111.0(3) ?
C7 C12 H12A . . 109.4 ?
C11 C12 H12A . . 109.4 ?
C7 C12 H12B . . 109.4 ?
C11 C12 H12B . . 109.4 ?
H12A C12 H12B . . 108.0 ?
N1 C13 C14 . . 123.1(2) ?
N1 C13 H13 . . 118.5 ?
C14 C13 H13 . . 118.5 ?
C13 C14 C15 . . 119.0(2) ?
C13 C14 H14 . . 120.5 ?
C15 C14 H14 . . 120.5 ?
C14 C15 C16 . . 118.2(2) ?
C14 C15 C18 . . 120.4(2) ?
C16 C15 C18 . . 121.5(2) ?
C17 C16 C15 . . 119.1(2) ?
C17 C16 H16 . . 120.4 ?
C15 C16 H16 . . 120.4 ?
N1 C17 C16 . . 122.8(2) ?
N1 C17 H17 . . 118.6 ?
C16 C17 H17 . . 118.6 ?
N2 C18 C15 . . 119.3(2) ?
N2 C18 H18 . . 120.3 ?
C15 C18 H18 . . 120.3 ?

loop_
_geom_bond_atom_site_label_1
_geom_bond_atom_site_label_2
_geom_bond_site_symmetry_2
_geom_bond_distance
_geom_bond_publ_flag
Zn S1 . 2.4880(7) y
Zn S2 . 2.6600(7) y
Zn N1 . 2.1850(18) y
P1 S1 . 1.9946(9) y
P1 S2 . 1.9716(10) y
P1 O1 . 1.5876(18) y
P1 O2 . 1.5849(18) y
O2 C7 . 1.451(3) ?
N1 C13 . 1.328(3) y
N1 C17 . 1.344(3) y
N2 N2 5_676 1.410(4) y
N2 C18 . 1.270(3) y
C1 C6 . 1.439(13) ?
C1 O1' . 1.454(3) ?
C1 O1 . 1.454(3) ?
C1 C2 . 1.478(4) ?
C1 C6' . 1.566(11) ?
C1 H1 . 0.9900 ?
C2 C3 . 1.530(4) ?
C2 H2A . 0.9800 ?
C2 H2B . 0.9800 ?
C3 C4 . 1.477(5) ?
C3 H3A . 0.9800 ?
C3 H3B . 0.9800 ?
C4 C5 . 1.565(11) ?
C4 H4A . 0.9800 ?
C4 H4B . 0.9800 ?
C5 C6 . 1.549(16) ?
C5 H5A . 0.9800 ?
C5 H5B . 0.9800 ?
C6 H6A . 0.9800 ?
C6 H6B . 0.9800 ?
C4' C5' . 1.481(12) ?
C4' H4'1 . 0.9800 ?
C4' H4'2 . 0.9800 ?
C5' C6' . 1.498(16) ?
C5' H5'1 . 0.9800 ?
C5' H5'2 . 0.9800 ?
C6' H6'1 . 0.9800 ?
C6' H6'2 . 0.9800 ?
C7 C8 . 1.508(4) ?
C7 C12 . 1.503(4) ?
C7 H7 . 0.9900 ?
C8 C9 . 1.522(4) ?
C8 H8A . 0.9800 ?
C8 H8B . 0.9800 ?
C9 C10 . 1.501(5) ?
C9 H9A . 0.9800 ?
C9 H9B . 0.9800 ?
C10 C11 . 1.523(4) ?
C10 H10A . 0.9800 ?
C10 H10B . 0.9800 ?
C11 C12 . 1.524(4) ?
C11 H11A . 0.9800 ?
C11 H11B . 0.9800 ?
C12 H12A . 0.9800 ?
C12 H12B . 0.9800 ?
C13 C14 . 1.384(3) ?
C13 H13 . 0.9400 ?
C14 C15 . 1.382(3) ?
C14 H14 . 0.9400 ?
C15 C16 . 1.388(3) ?
C15 C18 . 1.467(3) ?
C16 C17 . 1.376(3) ?
C16 H16 . 0.9400 ?
C17 H17 . 0.9400 ?
C18 H18 . 0.9400 ?
